data_4316412
loop_
_publ_author_name
'Alvaro S. de Sousa'
'Manuel A. Fernandes'
'Kamentheren Padayachy'
'Helder M. Marques'

_publ_section_title
;
 Amino-Alcohol Ligands: Synthesis and Structure of
 N,N'-bis(2-hydroxycyclopentyl)ethane-1,2-diamine and Its Salts, and an
 Assessment of Its Fitness and That of Related Ligands for Complexing
 Metal Ions
;
_journal_name_full 'Inorganic Chemistry'
_journal_page_first 8003
_journal_page_last 8011
_journal_paper_doi 10.1021/ic101018b
_journal_volume 49
_journal_year 2010
_chemical_formula_moiety
;
C12 H26 N2 O2, 2(N O3)
;
_chemical_formula_sum 'C12 H26 N4 O8'
_chemical_formula_weight 354.37
_chemical_name_systematic
;
 ?
;
_space_group_IT_number 14
_symmetry_cell_setting monoclinic
_symmetry_space_group_name_Hall '-P 2ybc'
_symmetry_space_group_name_H-M 'P 1 21/c 1'
_atom_sites_solution_hydrogens geom
_atom_sites_solution_primary direct
_atom_sites_solution_secondary difmap
_audit_creation_method SHELXL-97
_cell_angle_alpha 90.00
_cell_angle_beta 94.578(3)
_cell_angle_gamma 90.00
_cell_formula_units_Z 2
_cell_length_a 9.2917(14)
_cell_length_b 8.4205(12)
_cell_length_c 10.5946(15)
_cell_measurement_reflns_used 740
_cell_measurement_temperature 173(2)
_cell_measurement_theta_max 28.11
_cell_measurement_theta_min 3.27
_cell_volume 826.3(2)
_computing_cell_refinement 'Bruker SMART'
_computing_data_collection 'Bruker SMART'
_computing_data_reduction 'Bruker SHELXTL'
_computing_molecular_graphics 'Bruker SHELXTL'
_computing_publication_material 'Bruker SHELXTL'
_computing_structure_refinement 'SHELXL-97 (Sheldrick, 1997)'
_computing_structure_solution 'Bruker SHELXTL'
_diffrn_ambient_temperature 173(2)
_diffrn_measured_fraction_theta_full 1.000
_diffrn_measured_fraction_theta_max 1.000
_diffrn_measurement_device_type 'CCD area detector'
_diffrn_measurement_method 'phi and omega scans'
_diffrn_radiation_monochromator graphite
_diffrn_radiation_source 'fine-focus sealed tube'
_diffrn_radiation_type MoK\a
_diffrn_radiation_wavelength 0.71073
_diffrn_reflns_av_R_equivalents 0.0394
_diffrn_reflns_av_sigmaI/netI 0.0339
_diffrn_reflns_limit_h_max 12
_diffrn_reflns_limit_h_min -10
_diffrn_reflns_limit_k_max 11
_diffrn_reflns_limit_k_min -10
_diffrn_reflns_limit_l_max 13
_diffrn_reflns_limit_l_min -13
_diffrn_reflns_number 5847
_diffrn_reflns_theta_full 28.00
_diffrn_reflns_theta_max 28.00
_diffrn_reflns_theta_min 2.20
_exptl_absorpt_coefficient_mu 0.119
_exptl_absorpt_correction_T_max 0.9893
_exptl_absorpt_correction_T_min 0.9550
_exptl_absorpt_correction_type none
_exptl_crystal_colour colourless
_exptl_crystal_density_diffrn 1.424
_exptl_crystal_density_method 'not measured'
_exptl_crystal_description plate
_exptl_crystal_F_000 380
_exptl_crystal_size_max 0.39
_exptl_crystal_size_mid 0.39
_exptl_crystal_size_min 0.09
_refine_diff_density_max 0.263
_refine_diff_density_min -0.242
_refine_diff_density_rms 0.045
_refine_ls_extinction_method none
_refine_ls_goodness_of_fit_ref 1.061
_refine_ls_hydrogen_treatment constr
_refine_ls_matrix_type full
_refine_ls_number_parameters 110
_refine_ls_number_reflns 1994
_refine_ls_number_restraints 0
_refine_ls_restrained_S_all 1.061
_refine_ls_R_factor_all 0.0554
_refine_ls_R_factor_gt 0.0395
_refine_ls_shift/su_max 0.000
_refine_ls_shift/su_mean 0.000
_refine_ls_structure_factor_coef Fsqd
_refine_ls_weighting_details 'calc w=1/[\s^2^(Fo^2^)+(0.0642P)^2^+0.0631P] where P=(Fo^2^+2Fc^2^)/3'
_refine_ls_weighting_scheme calc
_refine_ls_wR_factor_gt 0.1112
_refine_ls_wR_factor_ref 0.1176
_reflns_number_gt 1515
_reflns_number_total 1994
_reflns_threshold_expression >2sigma(I)
_cod_data_source_file ic101018b_si_002_2.cif
_cod_data_source_block 766042
_cod_depositor_comments
;
The following automatic conversions were performed:

'_symmetry_cell_setting' value 'Monoclinic' changed to 'monoclinic'
according to the built-in table from CIF Core dictionary named
'cif_core.dic' version 2.4.1 from 2010-06-29.

Automatic conversion script
Id: cif_fix_values 1646 2011-03-28 12:23:43Z adriana 
;
_cod_database_code 4316412

loop_
_symmetry_equiv_pos_as_xyz
'x, y, z'
'-x, y+1/2, -z+1/2'
'-x, -y, -z'
'x, -y-1/2, z-1/2'

loop_
_atom_site_label
_atom_site_type_symbol
_atom_site_fract_x
_atom_site_fract_y
_atom_site_fract_z
_atom_site_U_iso_or_equiv
_atom_site_adp_type
_atom_site_occupancy
_atom_site_symmetry_multiplicity
_atom_site_calc_flag
_atom_site_refinement_flags
_atom_site_disorder_assembly
_atom_site_disorder_group
C1 C 0.73859(13) 0.59674(16) 0.80867(12) 0.0229(3) Uani 1 1 d . . .
H1 H 0.7472 0.7150 0.8142 0.027 Uiso 1 1 calc R . .
C2 C 0.68905(15) 0.55050(16) 0.67283(12) 0.0262(3) Uani 1 1 d . . .
H2 H 0.7046 0.4342 0.6607 0.031 Uiso 1 1 calc R . .
C3 C 0.52680(17) 0.5860(2) 0.66449(15) 0.0442(4) Uani 1 1 d . . .
H3A H 0.5073 0.6922 0.6268 0.053 Uiso 1 1 calc R . .
H3B H 0.4733 0.5058 0.6109 0.053 Uiso 1 1 calc R . .
C4 C 0.48004(17) 0.5806(2) 0.79797(15) 0.0422(4) Uani 1 1 d . . .
H4A H 0.4058 0.4975 0.8053 0.051 Uiso 1 1 calc R . .
H4B H 0.4390 0.6842 0.8209 0.051 Uiso 1 1 calc R . .
C5 C 0.61627(14) 0.54251(18) 0.88596(13) 0.0283(3) Uani 1 1 d . . .
H5A H 0.6166 0.6020 0.9666 0.034 Uiso 1 1 calc R . .
H5B H 0.6232 0.4274 0.9046 0.034 Uiso 1 1 calc R . .
C6 C 0.92572(14) 0.53746(17) 0.98661(12) 0.0259(3) Uani 1 1 d . . .
H6A H 0.8546 0.4824 1.0360 0.031 Uiso 1 1 calc R . .
H6B H 0.9289 0.6507 1.0119 0.031 Uiso 1 1 calc R . .
N1 N 0.88215(11) 0.52369(13) 0.84886(10) 0.0226(3) Uani 1 1 d . . .
H1B H 0.8794 0.4179 0.8272 0.027 Uiso 1 1 calc R . .
H1C H 0.9516 0.5714 0.8045 0.027 Uiso 1 1 calc R . .
N2 N 0.86454(12) 0.11310(14) 0.85573(11) 0.0285(3) Uani 1 1 d . . .
O1 O 0.76568(12) 0.63733(13) 0.58534(9) 0.0374(3) Uani 1 1 d . . .
H1A H 0.7939 0.5752 0.5304 0.056 Uiso 1 1 calc R . .
O2 O 0.81040(12) 0.17446(13) 0.94768(10) 0.0402(3) Uani 1 1 d . . .
O3 O 0.88320(13) -0.03266(13) 0.84849(12) 0.0468(3) Uani 1 1 d . . .
O4 O 0.90230(11) 0.20207(11) 0.76699(9) 0.0313(3) Uani 1 1 d . . .

loop_
_atom_site_aniso_label
_atom_site_aniso_U_11
_atom_site_aniso_U_22
_atom_site_aniso_U_33
_atom_site_aniso_U_23
_atom_site_aniso_U_13
_atom_site_aniso_U_12
C1 0.0215(6) 0.0213(6) 0.0251(6) -0.0009(5) -0.0026(5) 0.0018(5)
C2 0.0292(7) 0.0260(7) 0.0227(6) -0.0009(5) -0.0026(5) 0.0014(5)
C3 0.0315(8) 0.0651(11) 0.0344(8) 0.0052(8) -0.0076(6) 0.0088(8)
C4 0.0247(7) 0.0605(11) 0.0405(9) 0.0016(8) -0.0037(6) 0.0083(7)
C5 0.0213(6) 0.0373(8) 0.0261(7) 0.0000(6) 0.0007(5) 0.0005(5)
C6 0.0226(6) 0.0338(8) 0.0207(6) -0.0041(5) -0.0013(5) 0.0010(5)
N1 0.0195(5) 0.0261(6) 0.0222(6) -0.0007(4) 0.0010(4) -0.0007(4)
N2 0.0237(6) 0.0294(7) 0.0319(6) 0.0006(5) -0.0001(5) -0.0038(5)
O1 0.0506(7) 0.0365(6) 0.0257(5) 0.0014(4) 0.0073(5) -0.0011(5)
O2 0.0441(6) 0.0445(7) 0.0335(6) -0.0015(5) 0.0133(5) -0.0008(5)
O3 0.0584(8) 0.0238(6) 0.0590(8) 0.0006(5) 0.0100(6) -0.0048(5)
O4 0.0350(5) 0.0292(5) 0.0305(5) 0.0036(4) 0.0080(4) 0.0015(4)

loop_
_atom_type_symbol
_atom_type_description
_atom_type_scat_dispersion_real
_atom_type_scat_dispersion_imag
_atom_type_scat_source
C C 0.0033 0.0016 'International Tables Vol C Tables 4.2.6.8 and 6.1.1.4'
H H 0.0000 0.0000 'International Tables Vol C Tables 4.2.6.8 and 6.1.1.4'
N N 0.0061 0.0033 'International Tables Vol C Tables 4.2.6.8 and 6.1.1.4'
O O 0.0106 0.0060 'International Tables Vol C Tables 4.2.6.8 and 6.1.1.4'

loop_
_geom_angle_atom_site_label_1
_geom_angle_atom_site_label_2
_geom_angle_atom_site_label_3
_geom_angle
_geom_angle_site_symmetry_1
_geom_angle_site_symmetry_3
_geom_angle_publ_flag
N1 C1 C5 114.17(11) . . ?
N1 C1 C2 110.96(10) . . ?
C5 C1 C2 104.40(10) . . ?
N1 C1 H1 109.0 . . ?
C5 C1 H1 109.0 . . ?
C2 C1 H1 109.0 . . ?
O1 C2 C1 110.85(11) . . ?
O1 C2 C3 113.91(11) . . ?
C1 C2 C3 103.06(11) . . ?
O1 C2 H2 109.6 . . ?
C1 C2 H2 109.6 . . ?
C3 C2 H2 109.6 . . ?
C4 C3 C2 107.15(12) . . ?
C4 C3 H3A 110.3 . . ?
C2 C3 H3A 110.3 . . ?
C4 C3 H3B 110.3 . . ?
C2 C3 H3B 110.3 . . ?
H3A C3 H3B 108.5 . . ?
C3 C4 C5 106.73(12) . . ?
C3 C4 H4A 110.4 . . ?
C5 C4 H4A 110.4 . . ?
C3 C4 H4B 110.4 . . ?
C5 C4 H4B 110.4 . . ?
H4A C4 H4B 108.6 . . ?
C1 C5 C4 102.94(11) . . ?
C1 C5 H5A 111.2 . . ?
C4 C5 H5A 111.2 . . ?
C1 C5 H5B 111.2 . . ?
C4 C5 H5B 111.2 . . ?
H5A C5 H5B 109.1 . . ?
N1 C6 C6 108.78(13) . 3_767 ?
N1 C6 H6A 109.9 . . ?
C6 C6 H6A 109.9 3_767 . ?
N1 C6 H6B 109.9 . . ?
C6 C6 H6B 109.9 3_767 . ?
H6A C6 H6B 108.3 . . ?
C6 N1 C1 114.38(10) . . ?
C6 N1 H1B 108.7 . . ?
C1 N1 H1B 108.7 . . ?
C6 N1 H1C 108.7 . . ?
C1 N1 H1C 108.7 . . ?
H1B N1 H1C 107.6 . . ?
O3 N2 O2 121.72(12) . . ?
O3 N2 O4 119.17(12) . . ?
O2 N2 O4 119.10(12) . . ?
C2 O1 H1A 109.5 . . ?

loop_
_geom_bond_atom_site_label_1
_geom_bond_atom_site_label_2
_geom_bond_distance
_geom_bond_site_symmetry_2
_geom_bond_publ_flag
C1 N1 1.4994(15) . ?
C1 C5 1.5230(18) . ?
C1 C2 1.5262(18) . ?
C1 H1 1.0000 . ?
C2 O1 1.4163(16) . ?
C2 C3 1.533(2) . ?
C2 H2 1.0000 . ?
C3 C4 1.513(2) . ?
C3 H3A 0.9900 . ?
C3 H3B 0.9900 . ?
C4 C5 1.545(2) . ?
C4 H4A 0.9900 . ?
C4 H4B 0.9900 . ?
C5 H5A 0.9900 . ?
C5 H5B 0.9900 . ?
C6 N1 1.4876(16) . ?
C6 C6 1.524(3) 3_767 ?
C6 H6A 0.9900 . ?
C6 H6B 0.9900 . ?
N1 H1B 0.9200 . ?
N1 H1C 0.9200 . ?
N2 O3 1.2428(16) . ?
N2 O2 1.2438(15) . ?
N2 O4 1.2732(15) . ?
O1 H1A 0.8400 . ?

loop_
_geom_hbond_atom_site_label_D
_geom_hbond_atom_site_label_H
_geom_hbond_atom_site_label_A
_geom_hbond_distance_DH
_geom_hbond_distance_HA
_geom_hbond_distance_DA
_geom_hbond_angle_DHA
_geom_hbond_site_symmetry_A
N1 H1C O4 0.92 1.95 2.8576(15) 170 2_756
N1 H1C O3 0.92 2.48 3.1746(16) 133 2_756
N1 H1C N2 0.92 2.53 3.4087(16) 161 2_756
N1 H1B O4 0.92 1.94 2.8544(15) 170 .
N1 H1B O2 0.92 2.52 3.2093(16) 132 .
N1 H1B N2 0.92 2.59 3.4623(17) 159 .
O1 H1A O3 0.84 2.19 2.9501(16) 151 4_565
O1 H1A O2 0.84 2.29 3.0479(15) 151 4_565
O1 H1A N2 0.84 2.56 3.4007(16) 177 4_565

loop_
_geom_torsion_atom_site_label_1
_geom_torsion_atom_site_label_2
_geom_torsion_atom_site_label_3
_geom_torsion_atom_site_label_4
_geom_torsion
_geom_torsion_site_symmetry_1
_geom_torsion_site_symmetry_2
_geom_torsion_site_symmetry_3
_geom_torsion_site_symmetry_4
_geom_torsion_publ_flag
N1 C1 C2 O1 -75.94(13) . . . . ?
C5 C1 C2 O1 160.62(11) . . . . ?
N1 C1 C2 C3 161.82(11) . . . . ?
C5 C1 C2 C3 38.38(14) . . . . ?
O1 C2 C3 C4 -143.76(13) . . . . ?
C1 C2 C3 C4 -23.60(17) . . . . ?
C2 C3 C4 C5 0.32(18) . . . . ?
N1 C1 C5 C4 -159.43(11) . . . . ?
C2 C1 C5 C4 -38.10(14) . . . . ?
C3 C4 C5 C1 23.13(17) . . . . ?
C6 C6 N1 C1 -178.57(13) 3_767 . . . ?
C5 C1 N1 C6 -51.54(15) . . . . ?
C2 C1 N1 C6 -169.17(11) . . . . ?
